data_4106911
loop_
_publ_author_name
'Seung Seo Lee'
'Ian R. Greig'
'David J. Vocadlo'
'John D. McCarter'
'Brian O. Patrick'
'Stephen G. Withers'

_publ_section_title
;
 Structural, Mechanistic, and Computational Analysis of the Effects of
 Anomeric Fluorines on Anomeric Fluoride Departure in 5-Fluoroxylosyl
 Fluorides
;
_journal_name_full 'Journal of the American Chemical Society'
_journal_page_first 15826
_journal_page_last 15829
_journal_paper_doi 10.1021/ja204829r
_journal_volume 133
_journal_year 2011
_chemical_formula_sum 'C11 H14 F2 O7'
_chemical_formula_weight 296.22
_chemical_name_systematic
;
 ?
;
_space_group_IT_number 2
_symmetry_cell_setting triclinic
_symmetry_space_group_name_Hall '-P 1'
_symmetry_space_group_name_H-M 'P -1'
_atom_sites_solution_hydrogens geom
_atom_sites_solution_primary direct
_atom_sites_solution_secondary difmap
_audit_creation_method SHELXL-97
_cell_angle_alpha 85.350(10)
_cell_angle_beta 75.230(10)
_cell_angle_gamma 83.420(10)
_cell_formula_units_Z 6
_cell_length_a 8.6224(8)
_cell_length_b 13.4210(16)
_cell_length_c 18.0267(13)
_cell_measurement_reflns_used 12727
_cell_measurement_temperature 173(2)
_cell_measurement_theta_max 27.88
_cell_measurement_theta_min 2.34
_cell_volume 2000.9(3)
_computing_structure_refinement 'SHELXL-97 (Sheldrick, 1997)'
_diffrn_ambient_temperature 173(2)
_diffrn_detector_area_resol_mean 11.76
_diffrn_measured_fraction_theta_full 0.839
_diffrn_measured_fraction_theta_max 0.839
_diffrn_measurement_device_type 'Rigaku/ADSC CCD'
_diffrn_measurement_method 'area detector'
_diffrn_radiation_monochromator graphite
_diffrn_radiation_source 'fine-focus sealed tube'
_diffrn_radiation_type MoK\a
_diffrn_radiation_wavelength 0.71073
_diffrn_reflns_av_R_equivalents 0.045
_diffrn_reflns_av_sigmaI/netI 0.0692
_diffrn_reflns_limit_h_max 11
_diffrn_reflns_limit_h_min -11
_diffrn_reflns_limit_k_max 17
_diffrn_reflns_limit_k_min -17
_diffrn_reflns_limit_l_max 23
_diffrn_reflns_limit_l_min -23
_diffrn_reflns_number 8015
_diffrn_reflns_theta_full 27.88
_diffrn_reflns_theta_max 27.88
_diffrn_reflns_theta_min 2.34
_exptl_absorpt_coefficient_mu 0.140
_exptl_absorpt_correction_T_max 0.972
_exptl_absorpt_correction_T_min 0.659
_exptl_absorpt_correction_type multi-scan
_exptl_crystal_colour colourless
_exptl_crystal_density_diffrn 1.475
_exptl_crystal_description chip
_exptl_crystal_F_000 924
_exptl_crystal_size_max 0.50
_exptl_crystal_size_mid 0.40
_exptl_crystal_size_min 0.20
_refine_diff_density_max 0.318
_refine_diff_density_min -0.316
_refine_diff_density_rms 0.067
_refine_ls_extinction_method none
_refine_ls_goodness_of_fit_ref 1.096
_refine_ls_hydrogen_treatment constr
_refine_ls_matrix_type full
_refine_ls_number_parameters 548
_refine_ls_number_reflns 8015
_refine_ls_number_restraints 0
_refine_ls_restrained_S_all 1.096
_refine_ls_R_factor_all 0.0767
_refine_ls_R_factor_gt 0.0601
_refine_ls_shift/su_max 0.000
_refine_ls_shift/su_mean 0.000
_refine_ls_structure_factor_coef Fsqd
_refine_ls_weighting_details 'calc w=1/[\s^2^(Fo^2^)+(0.0732P)^2^+0.0000P] where P=(Fo^2^+2Fc^2^)/3'
_refine_ls_weighting_scheme calc
_refine_ls_wR_factor_gt 0.1566
_refine_ls_wR_factor_ref 0.1725
_reflns_number_gt 6089
_reflns_number_total 8015
_reflns_threshold_expression >2sigma(I)
_cod_data_source_file ja204829r_si_005.cif
_cod_data_source_block sw122
_cod_database_code 4106911

loop_
_symmetry_equiv_pos_as_xyz
'x, y, z'
'-x, -y, -z'

loop_
_atom_site_label
_atom_site_type_symbol
_atom_site_fract_x
_atom_site_fract_y
_atom_site_fract_z
_atom_site_U_iso_or_equiv
_atom_site_adp_type
_atom_site_occupancy
_atom_site_symmetry_multiplicity
_atom_site_calc_flag
_atom_site_refinement_flags
C1A C -0.3967(3) 0.23127(18) 0.40119(14) 0.0275(5) Uani 1 1 d .
H1A H -0.4642 0.2188 0.3659 0.033 Uiso 1 1 calc R
C1B C 0.2647(3) -0.0417(2) 0.15056(16) 0.0390(6) Uani 1 1 d .
H1B H 0.2428 -0.1132 0.1653 0.047 Uiso 1 1 calc R
C1C C 0.1351(3) 0.42242(17) -0.26619(12) 0.0251(5) Uani 1 1 d .
H1C H 0.0190 0.4190 -0.2645 0.030 Uiso 1 1 calc R
C2A C -0.2391(3) 0.16434(16) 0.38051(12) 0.0221(4) Uani 1 1 d .
H2A H -0.1880 0.1743 0.3244 0.027 Uiso 1 1 calc R
C2B C 0.1049(3) 0.02402(19) 0.16859(14) 0.0313(5) Uani 1 1 d .
H2B H 0.0454 0.0100 0.2231 0.038 Uiso 1 1 calc R
C2C C 0.1705(2) 0.36842(17) -0.19445(12) 0.0233(4) Uani 1 1 d .
H2C H 0.1395 0.2982 -0.1899 0.028 Uiso 1 1 calc R
C3A C -0.1252(2) 0.18942(16) 0.42647(12) 0.0206(4) Uani 1 1 d .
H3A H -0.1700 0.1750 0.4827 0.025 Uiso 1 1 calc R
C3B C 0.1333(3) 0.13450(18) 0.15554(13) 0.0265(5) Uani 1 1 d .
H3B H 0.1823 0.1514 0.1001 0.032 Uiso 1 1 calc R
C3C C 0.3485(3) 0.36637(17) -0.19763(12) 0.0227(4) Uani 1 1 d .
H3C H 0.3800 0.4360 -0.1989 0.027 Uiso 1 1 calc R
C4A C -0.1010(2) 0.29976(16) 0.40913(12) 0.0217(4) Uani 1 1 d .
H4A H -0.0494 0.3114 0.3532 0.026 Uiso 1 1 calc R
C4B C 0.2431(3) 0.15526(18) 0.20491(14) 0.0291(5) Uani 1 1 d .
H4B H 0.1865 0.1457 0.2604 0.035 Uiso 1 1 calc R
C4C C 0.4411(2) 0.31413(17) -0.26932(12) 0.0227(4) Uani 1 1 d .
H4C H 0.4170 0.2424 -0.2642 0.027 Uiso 1 1 calc R
C5A C -0.2611(3) 0.36393(17) 0.42982(13) 0.0256(5) Uani 1 1 d .
H5A H -0.2429 0.4353 0.4126 0.031 Uiso 1 1 calc R
C5B C 0.3989(3) 0.0862(2) 0.18758(14) 0.0340(6) Uani 1 1 d .
H5B H 0.4608 0.0957 0.2260 0.041 Uiso 1 1 calc R
C5C C 0.3969(3) 0.36455(18) -0.34035(13) 0.0266(5) Uani 1 1 d .
H5C H 0.4467 0.3216 -0.3848 0.032 Uiso 1 1 calc R
C6A C -0.3035(3) 0.01242(18) 0.34264(13) 0.0259(5) Uani 1 1 d .
C6B C -0.0818(3) -0.07345(19) 0.13875(14) 0.0327(5) Uani 1 1 d .
C6C C -0.0789(3) 0.4015(2) -0.10298(14) 0.0329(5) Uani 1 1 d .
C7A C -0.3200(3) -0.09526(18) 0.36598(14) 0.0314(5) Uani 1 1 d .
H7A1 H -0.4329 -0.1083 0.3744 0.047 Uiso 1 1 calc R
H7A2 H -0.2853 -0.1117 0.4136 0.047 Uiso 1 1 calc R
H7A3 H -0.2527 -0.1369 0.3253 0.047 Uiso 1 1 calc R
C7B C -0.1819(4) -0.0815(2) 0.08329(17) 0.0478(7) Uani 1 1 d .
H7B1 H -0.1636 -0.0267 0.0436 0.072 Uiso 0.50 1 calc PR
H7B2 H -0.2961 -0.0769 0.1107 0.072 Uiso 0.50 1 calc PR
H7B3 H -0.1516 -0.1461 0.0592 0.072 Uiso 0.50 1 calc PR
H7B4 H -0.2439 -0.1398 0.0987 0.072 Uiso 0.50 1 calc PR
H7B5 H -0.1114 -0.0895 0.0316 0.072 Uiso 0.50 1 calc PR
H7B6 H -0.2559 -0.0204 0.0832 0.072 Uiso 0.50 1 calc PR
C7C C -0.1668(3) 0.4659(2) -0.03891(15) 0.0387(6) Uani 1 1 d .
H7C1 H -0.2830 0.4619 -0.0298 0.058 Uiso 1 1 calc R
H7C2 H -0.1430 0.5357 -0.0526 0.058 Uiso 1 1 calc R
H7C3 H -0.1322 0.4425 0.0078 0.058 Uiso 1 1 calc R
C8A C 0.1066(3) 0.09389(16) 0.45329(12) 0.0228(4) Uani 1 1 d .
C8B C -0.0742(3) 0.2545(2) 0.12882(15) 0.0361(6) Uani 1 1 d .
C8C C 0.4385(3) 0.35484(19) -0.08213(13) 0.0290(5) Uani 1 1 d .
C9A C 0.2645(3) 0.03922(18) 0.41631(14) 0.0301(5) Uani 1 1 d .
H9A1 H 0.3227 0.0157 0.4555 0.045 Uiso 1 1 calc R
H9A2 H 0.3285 0.0845 0.3783 0.045 Uiso 1 1 calc R
H9A3 H 0.2459 -0.0185 0.3908 0.045 Uiso 1 1 calc R
C9B C -0.2426(3) 0.2995(2) 0.16365(18) 0.0452(7) Uani 1 1 d .
H9B1 H -0.2752 0.3521 0.1281 0.068 Uiso 1 1 calc R
H9B2 H -0.2457 0.3286 0.2122 0.068 Uiso 1 1 calc R
H9B3 H -0.3167 0.2470 0.1733 0.068 Uiso 1 1 calc R
C9C C 0.4707(4) 0.2828(2) -0.01869(16) 0.0464(7) Uani 1 1 d .
H9C1 H 0.4447 0.2159 -0.0267 0.070 Uiso 0.50 1 calc PR
H9C2 H 0.4037 0.3056 0.0307 0.070 Uiso 0.50 1 calc PR
H9C3 H 0.5847 0.2798 -0.0185 0.070 Uiso 0.50 1 calc PR
H9C4 H 0.5107 0.3183 0.0170 0.070 Uiso 0.50 1 calc PR
H9C5 H 0.5517 0.2286 -0.0404 0.070 Uiso 0.50 1 calc PR
H9C6 H 0.3707 0.2544 0.0088 0.070 Uiso 0.50 1 calc PR
C10A C 0.0905(3) 0.40321(17) 0.42795(13) 0.0253(5) Uani 1 1 d .
C10B C 0.3140(3) 0.30571(19) 0.24423(14) 0.0292(5) Uani 1 1 d .
C10C C 0.7111(3) 0.25067(18) -0.32264(13) 0.0272(5) Uani 1 1 d .
C11A C 0.2147(3) 0.4084(2) 0.47230(15) 0.0352(6) Uani 1 1 d .
H11A H 0.2754 0.4664 0.4526 0.053 Uiso 1 1 calc R
H11B H 0.2885 0.3468 0.4664 0.053 Uiso 1 1 calc R
H11C H 0.1611 0.4154 0.5268 0.053 Uiso 1 1 calc R
C11B C 0.3349(4) 0.4130(2) 0.22150(17) 0.0437(7) Uani 1 1 d .
H11D H 0.2306 0.4491 0.2193 0.066 Uiso 1 1 calc R
H11E H 0.4105 0.4183 0.1708 0.066 Uiso 1 1 calc R
H11F H 0.3775 0.4425 0.2593 0.066 Uiso 1 1 calc R
C11C C 0.8828(3) 0.2663(2) -0.32999(16) 0.0375(6) Uani 1 1 d .
H11G H 0.9530 0.2184 -0.3650 0.056 Uiso 1 1 calc R
H11H H 0.9065 0.2559 -0.2794 0.056 Uiso 1 1 calc R
H11I H 0.9020 0.3350 -0.3504 0.056 Uiso 1 1 calc R
O2A O -0.26816(19) 0.06142(11) 0.39841(9) 0.0256(3) Uani 1 1 d .
O2B O 0.0080(2) 0.00595(14) 0.11793(10) 0.0357(4) Uani 1 1 d .
O2C O 0.07881(18) 0.42190(12) -0.12875(9) 0.0270(4) Uani 1 1 d .
O3A O 0.02630(17) 0.13081(11) 0.39922(8) 0.0227(3) Uani 1 1 d .
O3B O -0.01862(19) 0.19241(13) 0.18143(9) 0.0305(4) Uani 1 1 d .
O3C O 0.38182(19) 0.30758(12) -0.13234(9) 0.0270(3) Uani 1 1 d .
O4A O 0.00603(18) 0.32269(12) 0.45372(9) 0.0249(3) Uani 1 1 d .
O4B O 0.2768(2) 0.25834(13) 0.18791(9) 0.0327(4) Uani 1 1 d .
O4C O 0.60936(18) 0.31807(12) -0.27607(9) 0.0272(4) Uani 1 1 d .
O5A O -0.37382(18) 0.33328(12) 0.39442(10) 0.0288(4) Uani 1 1 d .
O5B O 0.3707(2) -0.01556(15) 0.19159(11) 0.0403(4) Uani 1 1 d .
O5C O 0.22975(18) 0.38062(13) -0.33340(9) 0.0291(4) Uani 1 1 d .
O6A O -0.3192(2) 0.05435(14) 0.28294(10) 0.0366(4) Uani 1 1 d .
O6B O -0.0750(2) -0.12806(14) 0.19386(11) 0.0406(4) Uani 1 1 d .
O6C O -0.1341(2) 0.34133(18) -0.13195(13) 0.0534(6) Uani 1 1 d .
O7A O 0.05278(19) 0.10444(13) 0.52091(9) 0.0310(4) Uani 1 1 d .
O7B O 0.0029(3) 0.26943(19) 0.06414(12) 0.0614(6) Uani 1 1 d .
O7C O 0.4579(2) 0.44234(14) -0.08902(10) 0.0368(4) Uani 1 1 d .
O8A O 0.0649(2) 0.46065(13) 0.37666(10) 0.0339(4) Uani 1 1 d .
O8B O 0.3247(2) 0.26313(14) 0.30429(10) 0.0369(4) Uani 1 1 d .
O8C O 0.6622(2) 0.18890(14) -0.35336(11) 0.0397(4) Uani 1 1 d .
F1A F -0.47807(16) 0.20542(11) 0.47592(9) 0.0364(3) Uani 1 1 d .
F1B F 0.3338(2) -0.03357(14) 0.07246(9) 0.0489(4) Uani 1 1 d .
F1C F 0.16247(17) 0.52274(10) -0.26673(8) 0.0328(3) Uani 1 1 d .
F2A F -0.32065(16) 0.35804(11) 0.50883(8) 0.0345(3) Uani 1 1 d .
F2B F 0.49012(18) 0.11252(13) 0.11493(9) 0.0446(4) Uani 1 1 d .
F2C F 0.46027(17) 0.45618(11) -0.35537(8) 0.0357(3) Uani 1 1 d .

loop_
_atom_site_aniso_label
_atom_site_aniso_U_11
_atom_site_aniso_U_22
_atom_site_aniso_U_33
_atom_site_aniso_U_23
_atom_site_aniso_U_13
_atom_site_aniso_U_12
C1A 0.0188(10) 0.0277(12) 0.0370(13) 0.0053(10) -0.0099(9) -0.0049(9)
C1B 0.0399(14) 0.0355(14) 0.0425(15) -0.0003(11) -0.0132(12) -0.0013(12)
C1C 0.0221(10) 0.0255(11) 0.0277(11) -0.0044(9) -0.0060(9) -0.0005(9)
C2A 0.0221(10) 0.0196(10) 0.0269(11) 0.0026(8) -0.0105(9) -0.0043(9)
C2B 0.0340(12) 0.0342(13) 0.0278(12) 0.0011(10) -0.0111(10) -0.0056(11)
C2C 0.0189(10) 0.0247(11) 0.0257(11) -0.0047(9) -0.0035(8) -0.0014(9)
C3A 0.0160(9) 0.0224(11) 0.0235(10) -0.0010(8) -0.0061(8) 0.0000(8)
C3B 0.0222(10) 0.0319(12) 0.0250(11) 0.0029(9) -0.0064(9) -0.0027(10)
C3C 0.0209(10) 0.0227(11) 0.0244(11) -0.0015(8) -0.0058(8) -0.0010(9)
C4A 0.0187(10) 0.0227(11) 0.0255(11) -0.0009(8) -0.0081(8) -0.0033(9)
C4B 0.0283(11) 0.0306(12) 0.0297(12) 0.0047(9) -0.0101(10) -0.0066(10)
C4C 0.0170(10) 0.0227(10) 0.0295(11) -0.0031(9) -0.0073(9) -0.0017(8)
C5A 0.0200(10) 0.0235(11) 0.0322(12) 0.0015(9) -0.0056(9) -0.0011(9)
C5B 0.0315(12) 0.0378(14) 0.0337(13) 0.0044(11) -0.0113(10) -0.0047(11)
C5C 0.0211(10) 0.0277(12) 0.0306(12) -0.0026(9) -0.0061(9) -0.0014(9)
C6A 0.0203(10) 0.0285(12) 0.0315(12) -0.0030(9) -0.0094(9) -0.0049(9)
C6B 0.0330(13) 0.0274(12) 0.0357(13) -0.0044(10) -0.0033(10) -0.0051(10)
C6C 0.0210(11) 0.0399(14) 0.0353(13) -0.0019(11) -0.0034(10) -0.0007(10)
C7A 0.0313(12) 0.0259(12) 0.0390(13) -0.0024(10) -0.0097(10) -0.0077(10)
C7B 0.0495(17) 0.0473(17) 0.0539(18) -0.0032(14) -0.0211(14) -0.0148(14)
C7C 0.0269(12) 0.0496(17) 0.0350(14) -0.0087(12) -0.0002(10) 0.0031(12)
C8A 0.0221(10) 0.0190(10) 0.0279(11) 0.0027(8) -0.0089(9) -0.0017(8)
C8B 0.0345(13) 0.0375(14) 0.0372(14) 0.0034(11) -0.0140(11) 0.0008(11)
C8C 0.0231(11) 0.0403(14) 0.0229(11) -0.0016(10) -0.0039(9) -0.0046(10)
C9A 0.0227(11) 0.0278(12) 0.0368(13) 0.0022(10) -0.0067(10) 0.0054(10)
C9B 0.0313(13) 0.0466(17) 0.0564(18) -0.0006(14) -0.0137(13) 0.0067(12)
C9C 0.0502(16) 0.0585(19) 0.0336(14) 0.0096(13) -0.0187(13) -0.0071(15)
C10A 0.0189(10) 0.0223(11) 0.0336(12) -0.0052(9) -0.0028(9) -0.0030(9)
C10B 0.0211(10) 0.0344(13) 0.0313(12) -0.0005(10) -0.0044(9) -0.0046(10)
C10C 0.0223(11) 0.0265(12) 0.0321(12) -0.0021(9) -0.0069(9) 0.0020(9)
C11A 0.0264(12) 0.0370(14) 0.0461(15) -0.0086(11) -0.0136(11) -0.0040(11)
C11B 0.0499(16) 0.0340(15) 0.0467(16) 0.0029(12) -0.0084(13) -0.0134(13)
C11C 0.0205(11) 0.0464(16) 0.0475(15) -0.0127(12) -0.0097(11) -0.0009(11)
O2A 0.0298(8) 0.0213(8) 0.0290(8) 0.0024(6) -0.0127(7) -0.0073(7)
O2B 0.0395(10) 0.0368(10) 0.0346(9) 0.0059(8) -0.0146(8) -0.0125(8)
O2C 0.0213(7) 0.0307(9) 0.0271(8) -0.0065(7) -0.0012(6) -0.0024(7)
O3A 0.0192(7) 0.0216(8) 0.0268(8) -0.0005(6) -0.0073(6) 0.0026(6)
O3B 0.0243(8) 0.0351(10) 0.0308(9) 0.0039(7) -0.0073(7) 0.0000(7)
O3C 0.0312(8) 0.0261(8) 0.0258(8) 0.0015(6) -0.0115(7) -0.0029(7)
O4A 0.0244(8) 0.0232(8) 0.0309(8) 0.0007(6) -0.0129(7) -0.0055(6)
O4B 0.0358(9) 0.0350(10) 0.0292(9) 0.0059(7) -0.0111(7) -0.0105(8)
O4C 0.0179(7) 0.0305(9) 0.0345(9) -0.0092(7) -0.0077(7) 0.0003(7)
O5A 0.0214(8) 0.0233(8) 0.0440(10) 0.0046(7) -0.0153(7) -0.0002(7)
O5B 0.0367(10) 0.0382(11) 0.0469(11) 0.0048(8) -0.0170(9) 0.0030(8)
O5C 0.0229(8) 0.0369(10) 0.0280(8) -0.0051(7) -0.0079(7) 0.0017(7)
O6A 0.0430(10) 0.0366(10) 0.0371(10) 0.0019(8) -0.0220(8) -0.0075(8)
O6B 0.0515(11) 0.0289(10) 0.0401(11) 0.0021(8) -0.0090(9) -0.0065(9)
O6C 0.0293(10) 0.0650(15) 0.0662(14) -0.0287(11) -0.0003(9) -0.0142(10)
O7A 0.0291(8) 0.0343(10) 0.0302(9) -0.0005(7) -0.0115(7) 0.0035(7)
O7B 0.0547(13) 0.0728(17) 0.0427(12) 0.0176(11) -0.0049(10) 0.0213(12)
O7C 0.0397(10) 0.0413(11) 0.0326(9) -0.0057(8) -0.0104(8) -0.0109(9)
O8A 0.0295(9) 0.0273(9) 0.0451(10) 0.0064(8) -0.0110(8) -0.0056(7)
O8B 0.0404(10) 0.0382(10) 0.0374(10) 0.0029(8) -0.0191(8) -0.0072(8)
O8C 0.0288(9) 0.0324(10) 0.0592(12) -0.0175(9) -0.0098(8) 0.0003(8)
F1A 0.0228(7) 0.0361(8) 0.0447(9) 0.0061(6) 0.0001(6) -0.0041(6)
F1B 0.0454(9) 0.0582(11) 0.0408(9) -0.0113(8) -0.0079(7) 0.0041(8)
F1C 0.0369(8) 0.0223(7) 0.0392(8) 0.0000(6) -0.0118(6) 0.0017(6)
F2A 0.0304(7) 0.0352(8) 0.0329(8) -0.0027(6) -0.0002(6) 0.0009(6)
F2B 0.0320(8) 0.0527(10) 0.0436(9) 0.0079(7) -0.0035(7) -0.0018(7)
F2C 0.0301(7) 0.0299(8) 0.0433(8) 0.0079(6) -0.0046(6) -0.0043(6)

loop_
_atom_type_symbol
_atom_type_description
_atom_type_scat_dispersion_real
_atom_type_scat_dispersion_imag
_atom_type_scat_source
C C 0.0033 0.0016 'International Tables Vol C Tables 4.2.6.8 and 6.1.1.4'
H H 0.0000 0.0000 'International Tables Vol C Tables 4.2.6.8 and 6.1.1.4'
O O 0.0106 0.0060 'International Tables Vol C Tables 4.2.6.8 and 6.1.1.4'
F F 0.0171 0.0103 'International Tables Vol C Tables 4.2.6.8 and 6.1.1.4'

loop_
_geom_angle_atom_site_label_1
_geom_angle_atom_site_label_2
_geom_angle_atom_site_label_3
_geom_angle
F1A C1A O5A 109.70(19)
F1A C1A C2A 108.81(18)
O5A C1A C2A 112.64(17)
F1A C1A H1A 108.5
O5A C1A H1A 108.5
C2A C1A H1A 108.5
F1B C1B O5B 110.3(2)
F1B C1B C2B 109.2(2)
O5B C1B C2B 111.8(2)
F1B C1B H1B 108.5
O5B C1B H1B 108.5
C2B C1B H1B 108.5
F1C C1C O5C 109.45(18)
F1C C1C C2C 108.56(16)
O5C C1C C2C 112.60(19)
F1C C1C H1C 108.7
O5C C1C H1C 108.7
C2C C1C H1C 108.7
O2A C2A C3A 107.87(17)
O2A C2A C1A 110.06(17)
C3A C2A C1A 110.26(18)
O2A C2A H2A 109.5
C3A C2A H2A 109.5
C1A C2A H2A 109.5
O2B C2B C3B 106.23(19)
O2B C2B C1B 110.7(2)
C3B C2B C1B 110.5(2)
O2B C2B H2B 109.8
C3B C2B H2B 109.8
C1B C2B H2B 109.8
O2C C2C C1C 108.70(18)
O2C C2C C3C 108.76(16)
C1C C2C C3C 110.04(18)
O2C C2C H2C 109.8
C1C C2C H2C 109.8
C3C C2C H2C 109.8
O3A C3A C4A 108.92(16)
O3A C3A C2A 107.61(16)
C4A C3A C2A 107.08(17)
O3A C3A H3A 111.0
C4A C3A H3A 111.0
C2A C3A H3A 111.0
O3B C3B C4B 108.37(19)
O3B C3B C2B 107.92(18)
C4B C3B C2B 107.81(19)
O3B C3B H3B 110.9
C4B C3B H3B 110.9
C2B C3B H3B 110.9
O3C C3C C4C 108.05(18)
O3C C3C C2C 109.10(17)
C4C C3C C2C 107.25(16)
O3C C3C H3C 110.8
C4C C3C H3C 110.8
C2C C3C H3C 110.8
O4A C4A C3A 106.44(16)
O4A C4A C5A 111.36(17)
C3A C4A C5A 110.65(17)
O4A C4A H4A 109.4
C3A C4A H4A 109.4
C5A C4A H4A 109.4
O4B C4B C3B 106.84(18)
O4B C4B C5B 110.19(19)
C3B C4B C5B 111.2(2)
O4B C4B H4B 109.5
C3B C4B H4B 109.5
C5B C4B H4B 109.5
O4C C4C C3C 107.87(16)
O4C C4C C5C 109.54(18)
C3C C4C C5C 111.39(18)
O4C C4C H4C 109.3
C3C C4C H4C 109.3
C5C C4C H4C 109.3
F2A C5A O5A 109.77(17)
F2A C5A C4A 108.90(18)
O5A C5A C4A 111.86(18)
F2A C5A H5A 108.8
O5A C5A H5A 108.8
C4A C5A H5A 108.8
F2B C5B O5B 109.7(2)
F2B C5B C4B 109.0(2)
O5B C5B C4B 112.14(19)
F2B C5B H5B 108.6
O5B C5B H5B 108.6
C4B C5B H5B 108.6
F2C C5C O5C 108.63(18)
F2C C5C C4C 108.54(17)
O5C C5C C4C 113.69(18)
F2C C5C H5C 108.6
O5C C5C H5C 108.6
C4C C5C H5C 108.6
O6A C6A O2A 122.3(2)
O6A C6A C7A 126.5(2)
O2A C6A C7A 111.25(19)
O6B C6B O2B 122.2(2)
O6B C6B C7B 127.0(2)
O2B C6B C7B 110.8(2)
O6C C6C O2C 122.0(2)
O6C C6C C7C 126.8(2)
O2C C6C C7C 111.1(2)
C6A C7A H7A1 109.5
C6A C7A H7A2 109.5
H7A1 C7A H7A2 109.5
C6A C7A H7A3 109.5
H7A1 C7A H7A3 109.5
H7A2 C7A H7A3 109.5
C6B C7B H7B1 109.5
C6B C7B H7B2 109.5
H7B1 C7B H7B2 109.5
C6B C7B H7B3 109.5
H7B1 C7B H7B3 109.5
H7B2 C7B H7B3 109.5
C6B C7B H7B4 109.5
H7B1 C7B H7B4 141.1
H7B2 C7B H7B4 56.3
H7B3 C7B H7B4 56.3
C6B C7B H7B5 109.5
H7B1 C7B H7B5 56.3
H7B2 C7B H7B5 141.1
H7B3 C7B H7B5 56.3
H7B4 C7B H7B5 109.5
C6B C7B H7B6 109.5
H7B1 C7B H7B6 56.3
H7B2 C7B H7B6 56.3
H7B3 C7B H7B6 141.1
H7B4 C7B H7B6 109.5
H7B5 C7B H7B6 109.5
C6C C7C H7C1 109.5
C6C C7C H7C2 109.5
H7C1 C7C H7C2 109.5
C6C C7C H7C3 109.5
H7C1 C7C H7C3 109.5
H7C2 C7C H7C3 109.5
O7A C8A O3A 123.1(2)
O7A C8A C9A 126.5(2)
O3A C8A C9A 110.42(19)
O7B C8B O3B 123.3(3)
O7B C8B C9B 126.5(3)
O3B C8B C9B 110.2(2)
O7C C8C O3C 123.3(2)
O7C C8C C9C 126.0(2)
O3C C8C C9C 110.7(2)
C8A C9A H9A1 109.5
C8A C9A H9A2 109.5
H9A1 C9A H9A2 109.5
C8A C9A H9A3 109.5
H9A1 C9A H9A3 109.5
H9A2 C9A H9A3 109.5
C8B C9B H9B1 109.5
C8B C9B H9B2 109.5
H9B1 C9B H9B2 109.5
C8B C9B H9B3 109.5
H9B1 C9B H9B3 109.5
H9B2 C9B H9B3 109.5
C8C C9C H9C1 109.5
C8C C9C H9C2 109.5
H9C1 C9C H9C2 109.5
C8C C9C H9C3 109.5
H9C1 C9C H9C3 109.5
H9C2 C9C H9C3 109.5
C8C C9C H9C4 109.5
H9C1 C9C H9C4 141.1
H9C2 C9C H9C4 56.3
H9C3 C9C H9C4 56.3
C8C C9C H9C5 109.5
H9C1 C9C H9C5 56.3
H9C2 C9C H9C5 141.1
H9C3 C9C H9C5 56.3
H9C4 C9C H9C5 109.5
C8C C9C H9C6 109.5
H9C1 C9C H9C6 56.3
H9C2 C9C H9C6 56.3
H9C3 C9C H9C6 141.1
H9C4 C9C H9C6 109.5
H9C5 C9C H9C6 109.5
O8A C10A O4A 122.78(19)
O8A C10A C11A 126.8(2)
O4A C10A C11A 110.4(2)
O8B C10B O4B 122.2(2)
O8B C10B C11B 126.5(2)
O4B C10B C11B 111.3(2)
O8C C10C O4C 122.0(2)
O8C C10C C11C 126.7(2)
O4C C10C C11C 111.26(19)
C10A C11A H11A 109.5
C10A C11A H11B 109.5
H11A C11A H11B 109.5
C10A C11A H11C 109.5
H11A C11A H11C 109.5
H11B C11A H11C 109.5
C10B C11B H11D 109.5
C10B C11B H11E 109.5
H11D C11B H11E 109.5
C10B C11B H11F 109.5
H11D C11B H11F 109.5
H11E C11B H11F 109.5
C10C C11C H11G 109.5
C10C C11C H11H 109.5
H11G C11C H11H 109.5
C10C C11C H11I 109.5
H11G C11C H11I 109.5
H11H C11C H11I 109.5
C6A O2A C2A 116.36(17)
C6B O2B C2B 116.06(19)
C6C O2C C2C 115.10(17)
C8A O3A C3A 116.47(16)
C8B O3B C3B 117.54(19)
C8C O3C C3C 117.38(18)
C10A O4A C4A 116.42(17)
C10B O4B C4B 116.73(18)
C10C O4C C4C 115.80(16)
C1A O5A C5A 117.56(17)
C1B O5B C5B 117.4(2)
C1C O5C C5C 116.98(16)

loop_
_geom_bond_atom_site_label_1
_geom_bond_atom_site_label_2
_geom_bond_distance
C1A F1A 1.388(3)
C1A O5A 1.397(3)
C1A C2A 1.520(3)
C1A H1A 1.0000
C1B F1B 1.383(3)
C1B O5B 1.402(3)
C1B C2B 1.523(4)
C1B H1B 1.0000
C1C F1C 1.392(2)
C1C O5C 1.396(3)
C1C C2C 1.513(3)
C1C H1C 1.0000
C2A O2A 1.429(2)
C2A C3A 1.517(3)
C2A H2A 1.0000
C2B O2B 1.436(3)
C2B C3B 1.520(3)
C2B H2B 1.0000
C2C O2C 1.440(3)
C2C C3C 1.518(3)
C2C H2C 1.0000
C3A O3A 1.437(2)
C3A C4A 1.515(3)
C3A H3A 1.0000
C3B O3B 1.432(3)
C3B C4B 1.515(3)
C3B H3B 1.0000
C3C O3C 1.435(3)
C3C C4C 1.514(3)
C3C H3C 1.0000
C4A O4A 1.441(2)
C4A C5A 1.518(3)
C4A H4A 1.0000
C4B O4B 1.439(3)
C4B C5B 1.519(3)
C4B H4B 1.0000
C4C O4C 1.432(2)
C4C C5C 1.514(3)
C4C H4C 1.0000
C5A F2A 1.384(3)
C5A O5A 1.404(3)
C5A H5A 1.0000
C5B F2B 1.386(3)
C5B O5B 1.407(3)
C5B H5B 1.0000
C5C F2C 1.382(3)
C5C O5C 1.407(3)
C5C H5C 1.0000
C6A O6A 1.205(3)
C6A O2A 1.359(3)
C6A C7A 1.484(3)
C6B O6B 1.196(3)
C6B O2B 1.361(3)
C6B C7B 1.495(4)
C6C O6C 1.198(3)
C6C O2C 1.372(3)
C6C C7C 1.490(3)
C7A H7A1 0.9800
C7A H7A2 0.9800
C7A H7A3 0.9800
C7B H7B1 0.9800
C7B H7B2 0.9800
C7B H7B3 0.9800
C7B H7B4 0.9800
C7B H7B5 0.9800
C7B H7B6 0.9800
C7C H7C1 0.9800
C7C H7C2 0.9800
C7C H7C3 0.9800
C8A O7A 1.202(3)
C8A O3A 1.365(2)
C8A C9A 1.491(3)
C8B O7B 1.200(3)
C8B O3B 1.355(3)
C8B C9B 1.504(4)
C8C O7C 1.197(3)
C8C O3C 1.360(3)
C8C C9C 1.497(4)
C9A H9A1 0.9800
C9A H9A2 0.9800
C9A H9A3 0.9800
C9B H9B1 0.9800
C9B H9B2 0.9800
C9B H9B3 0.9800
C9C H9C1 0.9800
C9C H9C2 0.9800
C9C H9C3 0.9800
C9C H9C4 0.9800
C9C H9C5 0.9800
C9C H9C6 0.9800
C10A O8A 1.203(3)
C10A O4A 1.356(3)
C10A C11A 1.501(3)
C10B O8B 1.202(3)
C10B O4B 1.362(3)
C10B C11B 1.483(3)
C10C O8C 1.202(3)
C10C O4C 1.363(3)
C10C C11C 1.490(3)
C11A H11A 0.9800
C11A H11B 0.9800
C11A H11C 0.9800
C11B H11D 0.9800
C11B H11E 0.9800
C11B H11F 0.9800
C11C H11G 0.9800
C11C H11H 0.9800
C11C H11I 0.9800

loop_
_geom_torsion_atom_site_label_1
_geom_torsion_atom_site_label_2
_geom_torsion_atom_site_label_3
_geom_torsion_atom_site_label_4
_geom_torsion
F1A C1A C2A O2A 50.3(2)
O5A C1A C2A O2A 172.14(16)
F1A C1A C2A C3A -68.6(2)
O5A C1A C2A C3A 53.3(2)
F1B C1B C2B O2B 49.2(3)
O5B C1B C2B O2B 171.5(2)
F1B C1B C2B C3B -68.2(2)
O5B C1B C2B C3B 54.1(3)
F1C C1C C2C O2C 53.4(2)
O5C C1C C2C O2C 174.77(16)
F1C C1C C2C C3C -65.6(2)
O5C C1C C2C C3C 55.8(2)
O2A C2A C3A O3A 65.2(2)
C1A C2A C3A O3A -174.56(16)
O2A C2A C3A C4A -177.81(16)
C1A C2A C3A C4A -57.6(2)
O2B C2B C3B O3B 66.2(2)
C1B C2B C3B O3B -173.66(18)
O2B C2B C3B C4B -176.91(18)
C1B C2B C3B C4B -56.8(2)
O2C C2C C3C O3C 65.9(2)
C1C C2C C3C O3C -175.14(17)
O2C C2C C3C C4C -177.32(17)
C1C C2C C3C C4C -58.4(2)
O3A C3A C4A O4A -64.5(2)
C2A C3A C4A O4A 179.44(16)
O3A C3A C4A C5A 174.40(16)
C2A C3A C4A C5A 58.3(2)
O3B C3B C4B O4B -67.1(2)
C2B C3B C4B O4B 176.32(18)
O3B C3B C4B C5B 172.60(18)
C2B C3B C4B C5B 56.0(2)
O3C C3C C4C O4C -66.6(2)
C2C C3C C4C O4C 175.88(17)
O3C C3C C4C C5C 173.12(16)
C2C C3C C4C C5C 55.6(2)
O4A C4A C5A F2A -50.6(2)
C3A C4A C5A F2A 67.6(2)
O4A C4A C5A O5A -172.09(17)
C3A C4A C5A O5A -53.9(2)
O4B C4B C5B F2B -48.8(2)
C3B C4B C5B F2B 69.5(2)
O4B C4B C5B O5B -170.53(18)
C3B C4B C5B O5B -52.2(3)
O4C C4C C5C F2C -48.2(2)
C3C C4C C5C F2C 71.1(2)
O4C C4C C5C O5C -169.18(17)
C3C C4C C5C O5C -49.9(2)
O6A C6A O2A C2A -4.3(3)
C7A C6A O2A C2A 176.09(18)
C3A C2A O2A C6A -151.66(18)
C1A C2A O2A C6A 88.0(2)
O6B C6B O2B C2B -3.5(4)
C7B C6B O2B C2B 177.6(2)
C3B C2B O2B C6B -156.0(2)
C1B C2B O2B C6B 84.1(3)
O6C C6C O2C C2C 2.1(4)
C7C C6C O2C C2C -175.7(2)
C1C C2C O2C C6C 81.5(2)
C3C C2C O2C C6C -158.70(19)
O7A C8A O3A C3A 3.6(3)
C9A C8A O3A C3A -177.25(17)
C4A C3A O3A C8A 102.0(2)
C2A C3A O3A C8A -142.26(18)
O7B C8B O3B C3B -6.5(4)
C9B C8B O3B C3B 173.2(2)
C4B C3B O3B C8B 125.0(2)
C2B C3B O3B C8B -118.5(2)
O7C C8C O3C C3C 1.8(3)
C9C C8C O3C C3C -178.6(2)
C4C C3C O3C C8C 125.38(19)
C2C C3C O3C C8C -118.3(2)
O8A C10A O4A C4A 9.0(3)
C11A C10A O4A C4A -171.17(18)
C3A C4A O4A C10A 156.68(18)
C5A C4A O4A C10A -82.6(2)
O8B C10B O4B C4B 2.8(3)
C11B C10B O4B C4B -176.1(2)
C3B C4B O4B C10B 153.65(19)
C5B C4B O4B C10B -85.4(2)
O8C C10C O4C C4C -3.2(3)
C11C C10C O4C C4C 175.8(2)
C3C C4C O4C C10C 161.12(18)
C5C C4C O4C C10C -77.5(2)
F1A C1A O5A C5A 71.6(2)
C2A C1A O5A C5A -49.8(3)
F2A C5A O5A C1A -71.1(2)
C4A C5A O5A C1A 49.9(3)
F1B C1B O5B C5B 70.2(3)
C2B C1B O5B C5B -51.5(3)
F2B C5B O5B C1B -70.9(3)
C4B C5B O5B C1B 50.5(3)
F1C C1C O5C C5C 70.9(2)
C2C C1C O5C C5C -49.9(3)
F2C C5C O5C C1C -74.0(2)
C4C C5C O5C C1C 47.0(3)
